data_4314620
loop_
_publ_author_name
'Jing-Lin Chen'
'Yun Chi'
'Kellen Chen'
'Yi-Ming Cheng'
'Min-Wen Chung'
'Ya-Chien Yu'
'Gene-Hsiang Lee'
'Pi-Tai Chou'
'Ching-Fong Shu'

_publ_section_title
;
 New Series of Ruthenium(II) and Osmium(II) Complexes Showing Solid-State
 Phosphorescence in Far-Visible and Near-Infrared
;
_journal_name_full 'Inorganic Chemistry'
_journal_page_first 823
_journal_page_last 832
_journal_paper_doi 10.1021/ic900586e
_journal_volume 49
_journal_year 2010
_chemical_formula_sum 'C32.75 H31 Cl6 F6 N8 O1.75 Ru'
_chemical_formula_weight 992.43
_chemical_name_systematic
; 
 ? 
;
_space_group_IT_number 14
_symmetry_cell_setting monoclinic
_symmetry_space_group_name_Hall '-P 2ybc'
_symmetry_space_group_name_H-M 'P 1 21/c 1'
_atom_sites_solution_hydrogens geom
_atom_sites_solution_primary direct
_atom_sites_solution_secondary difmap
_audit_creation_method SHELXL-97
_cell_angle_alpha 90.00
_cell_angle_beta 104.4235(7)
_cell_angle_gamma 90.00
_cell_formula_units_Z 8
_cell_length_a 16.6428(2)
_cell_length_b 27.0851(4)
_cell_length_c 19.3011(2)
_cell_measurement_reflns_used all
_cell_measurement_temperature 150(2)
_cell_measurement_theta_max 25.00
_cell_measurement_theta_min 1.00
_cell_volume 8426.17(18)
_computing_cell_refinement DENZO-SMN
_computing_data_collection 'NONIUS COLLECT'
_computing_data_reduction DENZO-SMN
_computing_molecular_graphics 'Bruker SHELXTL'
_computing_publication_material 'Bruker SHELXTL'
_computing_structure_refinement 'SHELXL-97 (Sheldrick, 1997)'
_computing_structure_solution 'SHELXS-97 (Sheldrick, 1990)'
_diffrn_ambient_temperature 150(2)
_diffrn_measured_fraction_theta_full 0.999
_diffrn_measured_fraction_theta_max 0.999
_diffrn_measurement_device_type 'NONIUS KappaCCD'
_diffrn_measurement_method '\w scans'
_diffrn_radiation_monochromator graphite
_diffrn_radiation_source 'fine-focus sealed tube'
_diffrn_radiation_type MoK\a
_diffrn_radiation_wavelength 0.71073
_diffrn_reflns_av_R_equivalents 0.0372
_diffrn_reflns_av_sigmaI/netI 0.0597
_diffrn_reflns_limit_h_max 19
_diffrn_reflns_limit_h_min -19
_diffrn_reflns_limit_k_max 32
_diffrn_reflns_limit_k_min -22
_diffrn_reflns_limit_l_max 22
_diffrn_reflns_limit_l_min -22
_diffrn_reflns_number 36024
_diffrn_reflns_theta_full 25.00
_diffrn_reflns_theta_max 25.00
_diffrn_reflns_theta_min 1.26
_exptl_absorpt_coefficient_mu 0.819
_exptl_absorpt_correction_T_max 0.913
_exptl_absorpt_correction_T_min 0.781
_exptl_absorpt_correction_type multi-scan
_exptl_crystal_colour res
_exptl_crystal_density_diffrn 1.565
_exptl_crystal_density_meas ?
_exptl_crystal_density_method 'not measured'
_exptl_crystal_description block
_exptl_crystal_F_000 3980
_exptl_crystal_size_max 0.35
_exptl_crystal_size_mid 0.16
_exptl_crystal_size_min 0.13
_refine_diff_density_max 2.379
_refine_diff_density_min -1.788
_refine_diff_density_rms 0.202
_refine_ls_extinction_method none
_refine_ls_goodness_of_fit_ref 1.048
_refine_ls_hydrogen_treatment constr
_refine_ls_matrix_type full
_refine_ls_number_parameters 998
_refine_ls_number_reflns 14841
_refine_ls_number_restraints 15
_refine_ls_restrained_S_all 1.049
_refine_ls_R_factor_all 0.1338
_refine_ls_R_factor_gt 0.0959
_refine_ls_shift/su_max 0.024
_refine_ls_shift/su_mean 0.002
_refine_ls_structure_factor_coef Fsqd
_refine_ls_weighting_details 'calc w=1/[\s^2^(Fo^2^)+(0.1960P)^2^+35.7260P] where P=(Fo^2^+2Fc^2^)/3'
_refine_ls_weighting_scheme calc
_refine_ls_wR_factor_gt 0.2875
_refine_ls_wR_factor_ref 0.3197
_reflns_number_gt 9787
_reflns_number_total 14841
_reflns_threshold_expression >2sigma(I)
_cod_data_source_file ic900586e_si_002_1.cif
_cod_data_source_block complex-1
_cod_depositor_comments
;
The following automatic conversions were performed:

'_symmetry_cell_setting' value 'Monoclinic' changed to 'monoclinic'
according to the built-in table from CIF Core dictionary named
'cif_core.dic' version 2.4.1 from 2010-06-29.

Automatic conversion script
Id: cif_fix_values 1646 2011-03-28 12:23:43Z adriana 

The following automatic conversions were performed:

'_exptl_crystal_density_meas' value 'not_measured' was changed to '?'
- the value is perceived as not measured.

Automatic conversion script
Id: cif_fix_values 3008 2015-01-20 13:52:24Z robertas 
;
_cod_original_cell_volume 8426.16(18)
_cod_database_code 4314620

loop_
_symmetry_equiv_pos_as_xyz
'x, y, z'
'-x, y+1/2, -z+1/2'
'-x, -y, -z'
'x, -y-1/2, z-1/2'

loop_
_atom_site_label
_atom_site_type_symbol
_atom_site_fract_x
_atom_site_fract_y
_atom_site_fract_z
_atom_site_U_iso_or_equiv
_atom_site_adp_type
_atom_site_occupancy
_atom_site_symmetry_multiplicity
_atom_site_calc_flag
_atom_site_refinement_flags
_atom_site_disorder_assembly
_atom_site_disorder_group
Ru1 Ru 1.15334(4) 0.18449(3) 1.29090(3) 0.0389(2) Uani 1 1 d . . .
Cl1 Cl 0.98058(16) 0.22112(13) 1.44710(14) 0.0761(9) Uani 1 1 d . . .
Cl2 Cl 1.33100(15) 0.22248(10) 1.13941(13) 0.0582(6) Uani 1 1 d . . .
N1 N 1.2431(5) 0.1321(3) 1.3009(4) 0.0454(17) Uani 1 1 d . . .
N2 N 1.1577(5) 0.1768(3) 1.1863(4) 0.0464(18) Uani 1 1 d . . .
N3 N 1.0605(4) 0.2365(3) 1.2632(4) 0.0441(17) Uani 1 1 d . . .
N4 N 1.0079(5) 0.2527(3) 1.3028(5) 0.057(2) Uani 1 1 d . . .
H4 H 1.0088 0.2433 1.3466 0.069 Uiso 1 1 calc R . .
N5 N 1.0709(4) 0.1274(3) 1.2823(4) 0.0439(17) Uani 1 1 d . . .
N6 N 1.1488(4) 0.1765(3) 1.3959(3) 0.0406(16) Uani 1 1 d . . .
N7 N 1.2409(4) 0.2396(3) 1.3178(4) 0.0419(16) Uani 1 1 d . . .
N8 N 1.2932(4) 0.2573(3) 1.2791(4) 0.0456(17) Uani 1 1 d . . .
H8 H 1.2954 0.2468 1.2365 0.055 Uiso 1 1 calc R . .
C1 C 1.2933(6) 0.1143(3) 1.3625(5) 0.049(2) Uani 1 1 d . . .
H1 H 1.2892 0.1285 1.4066 0.059 Uiso 1 1 calc R . .
C2 C 1.3492(7) 0.0772(4) 1.3643(6) 0.069(3) Uani 1 1 d . . .
H2 H 1.3817 0.0652 1.4087 0.083 Uiso 1 1 calc R . .
C3 C 1.3578(8) 0.0570(5) 1.3003(6) 0.073(3) Uani 1 1 d . . .
H3 H 1.3980 0.0322 1.3000 0.088 Uiso 1 1 calc R . .
C4 C 1.3059(7) 0.0741(4) 1.2365(6) 0.067(3) Uani 1 1 d . . .
H4A H 1.3087 0.0599 1.1921 0.080 Uiso 1 1 calc R . .
C5 C 1.2515(6) 0.1113(4) 1.2382(5) 0.051(2) Uani 1 1 d . . .
C6 C 1.1970(6) 0.1349(4) 1.1732(5) 0.051(2) Uani 1 1 d . . .
C7 C 1.1894(8) 0.1167(4) 1.1064(5) 0.067(3) Uani 1 1 d . . .
H7 H 1.2168 0.0872 1.0986 0.080 Uiso 1 1 calc R . .
C8 C 1.1386(9) 0.1436(4) 1.0486(6) 0.078(4) Uani 1 1 d . . .
H8A H 1.1280 0.1308 1.0014 0.094 Uiso 1 1 calc R . .
C9 C 1.1062(8) 0.1864(4) 1.0604(6) 0.069(3) Uani 1 1 d . . .
H9 H 1.0768 0.2058 1.0212 0.083 Uiso 1 1 calc R . .
C10 C 1.1150(7) 0.2031(4) 1.1306(5) 0.054(2) Uani 1 1 d . . .
C11 C 1.0851(7) 0.2544(4) 1.1459(5) 0.061(3) Uani 1 1 d . . .
H11A H 1.1344 0.2760 1.1599 0.073 Uiso 1 1 calc R . .
H11B H 1.0502 0.2675 1.1004 0.073 Uiso 1 1 calc R . .
C12 C 1.0377(6) 0.2597(4) 1.2008(5) 0.053(2) Uani 1 1 d . . .
C13 C 0.9720(7) 0.2908(4) 1.2001(7) 0.071(3) Uani 1 1 d . . .
H13 H 0.9447 0.3118 1.1620 0.086 Uiso 1 1 calc R . .
C14 C 0.9541(7) 0.2858(4) 1.2631(8) 0.070(3) Uani 1 1 d . . .
C15 C 0.8923(9) 0.3115(6) 1.2952(11) 0.101(5) Uani 1 1 d . . .
C16 C 1.0250(6) 0.1065(4) 1.2216(5) 0.050(2) Uani 1 1 d . . .
H16 H 1.0257 0.1211 1.1770 0.060 Uiso 1 1 calc R . .
C17 C 0.9782(7) 0.0656(4) 1.2216(6) 0.063(3) Uani 1 1 d . . .
H17 H 0.9459 0.0525 1.1778 0.076 Uiso 1 1 calc R . .
C18 C 0.9775(8) 0.0432(4) 1.2850(7) 0.075(3) Uani 1 1 d . . .
H18 H 0.9454 0.0143 1.2856 0.090 Uiso 1 1 calc R . .
C19 C 1.0247(7) 0.0635(4) 1.3491(6) 0.062(3) Uani 1 1 d . . .
H19 H 1.0255 0.0485 1.3938 0.074 Uiso 1 1 calc R . .
C20 C 1.0700(6) 0.1058(3) 1.3456(5) 0.046(2) Uani 1 1 d . . .
C21 C 1.1163(5) 0.1331(3) 1.4102(5) 0.043(2) Uani 1 1 d . . .
C22 C 1.1250(6) 0.1167(4) 1.4791(5) 0.054(2) Uani 1 1 d . . .
H22 H 1.1024 0.0858 1.4879 0.065 Uiso 1 1 calc R . .
C23 C 1.1660(7) 0.1452(4) 1.5341(5) 0.059(3) Uani 1 1 d . . .
H23 H 1.1735 0.1339 1.5819 0.071 Uiso 1 1 calc R . .
C24 C 1.1975(6) 0.1910(4) 1.5211(5) 0.053(2) Uani 1 1 d . . .
H24 H 1.2260 0.2112 1.5596 0.063 Uiso 1 1 calc R . .
C25 C 1.1864(6) 0.2064(3) 1.4506(4) 0.044(2) Uani 1 1 d . . .
C26 C 1.2090(6) 0.2574(3) 1.4339(5) 0.050(2) Uani 1 1 d . . .
H26A H 1.2417 0.2723 1.4790 0.060 Uiso 1 1 calc R . .
H26B H 1.1569 0.2766 1.4189 0.060 Uiso 1 1 calc R . .
C27 C 1.2566(5) 0.2649(3) 1.3786(5) 0.045(2) Uani 1 1 d . . .
C28 C 1.3204(6) 0.3001(4) 1.3784(6) 0.056(2) Uani 1 1 d . . .
H28 H 1.3432 0.3234 1.4147 0.067 Uiso 1 1 calc R . .
C29 C 1.3413(6) 0.2935(4) 1.3167(6) 0.053(2) Uani 1 1 d . . .
C30 C 1.4018(7) 0.3206(4) 1.2884(7) 0.068(3) Uani 1 1 d . . .
F1 F 0.9262(7) 0.3362(4) 1.3543(8) 0.144(4) Uani 1 1 d . . .
F2 F 0.8362(5) 0.2802(4) 1.3100(5) 0.118(3) Uani 1 1 d . . .
F3 F 0.8507(7) 0.3436(4) 1.2479(8) 0.171(6) Uani 1 1 d . . .
F4 F 1.4323(5) 0.3588(3) 1.3299(5) 0.101(3) Uani 1 1 d . . .
F5 F 1.4659(5) 0.2937(3) 1.2809(5) 0.105(3) Uani 1 1 d . . .
F6 F 1.3694(5) 0.3373(3) 1.2222(5) 0.100(2) Uani 1 1 d . . .
Ru2 Ru 0.64529(5) 0.47175(3) 0.75767(4) 0.0421(2) Uani 1 1 d . . .
Cl3 Cl 0.9017(2) 0.54548(13) 0.88228(18) 0.0899(10) Uani 1 1 d . . .
Cl4 Cl 0.38060(17) 0.47090(11) 0.59198(13) 0.0658(7) Uani 1 1 d . . .
N9 N 0.5781(5) 0.4156(3) 0.7887(4) 0.0471(18) Uani 1 1 d . . .
N10 N 0.5857(5) 0.4433(3) 0.6603(4) 0.0482(18) Uani 1 1 d . . .
N11 N 0.7066(5) 0.5230(3) 0.7095(4) 0.0464(18) Uani 1 1 d . . .
N12 N 0.7759(5) 0.5486(3) 0.7392(4) 0.0453(17) Uani 1 1 d . . .
H12 H 0.8042 0.5468 0.7842 0.054 Uiso 1 1 calc R . .
N13 N 0.7399(5) 0.4215(3) 0.7694(4) 0.0459(18) Uani 1 1 d . . .
N14 N 0.7104(5) 0.4863(3) 0.8607(4) 0.0478(18) Uani 1 1 d . . .
N15 N 0.5558(5) 0.5235(3) 0.7631(4) 0.0489(19) Uani 1 1 d . . .
N16 N 0.4807(5) 0.5299(3) 0.7193(4) 0.0526(19) Uani 1 1 d . . .
H16A H 0.4595 0.5119 0.6810 0.063 Uiso 1 1 calc R . .
C31 C 0.5715(6) 0.4065(4) 0.8546(5) 0.055(2) Uani 1 1 d . . .
H31 H 0.5961 0.4288 0.8919 0.066 Uiso 1 1 calc R . .
C32 C 0.5294(7) 0.3654(4) 0.8707(6) 0.069(3) Uani 1 1 d . . .
H32 H 0.5270 0.3589 0.9185 0.083 Uiso 1 1 calc R . .
C33 C 0.4912(8) 0.3338(4) 0.8156(7) 0.078(3) Uani 1 1 d . . .
H33 H 0.4603 0.3062 0.8248 0.094 Uiso 1 1 calc R . .
C34 C 0.4986(7) 0.3432(4) 0.7488(6) 0.064(3) Uani 1 1 d . . .
H34 H 0.4730 0.3220 0.7104 0.077 Uiso 1 1 calc R . .
C35 C 0.5436(6) 0.3838(3) 0.7362(5) 0.053(2) Uani 1 1 d . . .
C36 C 0.5538(6) 0.3977(4) 0.6644(5) 0.056(2) Uani 1 1 d . . .
C37 C 0.5326(7) 0.3676(4) 0.6028(6) 0.069(3) Uani 1 1 d . . .
H37 H 0.5113 0.3353 0.6055 0.082 Uiso 1 1 calc R . .
C38 C 0.5429(8) 0.3848(5) 0.5399(6) 0.079(4) Uani 1 1 d . . .
H38 H 0.5322 0.3639 0.4992 0.095 Uiso 1 1 calc R . .
C39 C 0.5685(7) 0.4324(4) 0.5345(6) 0.067(3) Uani 1 1 d . . .
H39 H 0.5723 0.4451 0.4895 0.080 Uiso 1 1 calc R . .
C40 C 0.5891(6) 0.4622(4) 0.5958(5) 0.053(2) Uani 1 1 d . . .
C41 C 0.6068(7) 0.5155(4) 0.5907(5) 0.060(3) Uani 1 1 d . . .
H41A H 0.5584 0.5341 0.5982 0.072 Uiso 1 1 calc R . .
H41B H 0.6104 0.5222 0.5412 0.072 Uiso 1 1 calc R . .
C42 C 0.6834(6) 0.5362(3) 0.6408(5) 0.050(2) Uani 1 1 d . . .
C43 C 0.7377(6) 0.5716(4) 0.6261(5) 0.054(2) Uani 1 1 d . . .
H43 H 0.7348 0.5879 0.5819 0.064 Uiso 1 1 calc R . .
C44 C 0.7950(6) 0.5776(4) 0.6883(5) 0.055(2) Uani 1 1 d . . .
C45 C 0.8666(7) 0.6131(4) 0.7057(6) 0.064(3) Uani 1 1 d . . .
C46 C 0.7565(7) 0.3925(4) 0.7183(5) 0.055(2) Uani 1 1 d . . .
H46 H 0.7267 0.3974 0.6700 0.066 Uiso 1 1 calc R . .
C47 C 0.8153(7) 0.3557(4) 0.7339(6) 0.072(3) Uani 1 1 d . . .
H47 H 0.8259 0.3358 0.6966 0.086 Uiso 1 1 calc R . .
C48 C 0.8583(7) 0.3479(5) 0.8025(6) 0.074(3) Uani 1 1 d . . .
H48 H 0.8984 0.3223 0.8138 0.089 Uiso 1 1 calc R . .
C49 C 0.8430(7) 0.3772(4) 0.8551(6) 0.067(3) Uani 1 1 d . . .
H49 H 0.8720 0.3720 0.9036 0.080 Uiso 1 1 calc R . .
C50 C 0.7846(6) 0.4148(4) 0.8372(5) 0.052(2) Uani 1 1 d . . .
C51 C 0.7654(6) 0.4510(4) 0.8888(5) 0.054(2) Uani 1 1 d . . .
C52 C 0.8068(7) 0.4499(4) 0.9627(5) 0.066(3) Uani 1 1 d . . .
H52 H 0.8466 0.4250 0.9813 0.079 Uiso 1 1 calc R . .
C53 C 0.7878(9) 0.4857(5) 1.0067(6) 0.082(4) Uani 1 1 d . . .
H53 H 0.8128 0.4854 1.0566 0.099 Uiso 1 1 calc R . .
C54 C 0.7312(9) 0.5224(5) 0.9766(6) 0.084(4) Uani 1 1 d . . .
H54 H 0.7171 0.5472 1.0063 0.101 Uiso 1 1 calc R . .
C55 C 0.6952(7) 0.5229(4) 0.9031(6) 0.062(3) Uani 1 1 d . . .
C56 C 0.6452(8) 0.5667(4) 0.8686(6) 0.076(3) Uani 1 1 d . . .
H56A H 0.6808 0.5865 0.8452 0.091 Uiso 1 1 calc R . .
H56B H 0.6334 0.5873 0.9073 0.091 Uiso 1 1 calc R . .
C57 C 0.5635(7) 0.5579(4) 0.8140(6) 0.058(3) Uani 1 1 d . . .
C58 C 0.4921(8) 0.5857(4) 0.8013(7) 0.067(3) Uani 1 1 d . . .
H58 H 0.4813 0.6124 0.8296 0.080 Uiso 1 1 calc R . .
C59 C 0.4415(6) 0.5684(4) 0.7427(6) 0.057(3) Uani 1 1 d . . .
C60 C 0.3563(9) 0.5841(6) 0.7016(9) 0.093(4) Uani 1 1 d . . .
F7 F 0.9388(4) 0.5891(3) 0.7292(4) 0.084(2) Uani 1 1 d . . .
F8 F 0.8601(5) 0.6445(3) 0.7569(4) 0.094(2) Uani 1 1 d . . .
F9 F 0.8712(4) 0.6385(3) 0.6492(4) 0.089(2) Uani 1 1 d . . .
F10 F 0.3547(5) 0.5967(3) 0.6333(6) 0.116(3) Uani 1 1 d . . .
F11 F 0.3366(5) 0.6254(4) 0.7307(6) 0.127(3) Uani 1 1 d . . .
F12 F 0.2989(4) 0.5519(3) 0.6974(5) 0.112(3) Uani 1 1 d . . .
O1 O 1.0000 0.5000 1.0000 0.130(6) Uani 1 2 d S . .
H1A H 1.0519 0.4760 1.0056 0.195 Uiso 0.50 1 d PR . .
H1B H 0.9562 0.4919 0.9647 0.195 Uiso 0.50 1 d PR . .
O2 O 1.3355(5) 0.1373(3) 1.0238(4) 0.082(2) Uani 1 1 d . . .
H2A H 1.3457 0.1114 1.0442 0.123 Uiso 1 1 d R . .
H2B H 1.3611 0.1625 1.0442 0.123 Uiso 1 1 d R . .
C61 C 0.4550(16) 0.2270(6) 0.5406(13) 0.099(9) Uiso 0.50 1 d PD A 1
H1SA H 0.4059 0.2488 0.5329 0.119 Uiso 0.50 1 calc PR A 1
H1SB H 0.4835 0.2281 0.5921 0.119 Uiso 0.50 1 calc PR A 1
Cl5 Cl 0.4224(4) 0.1685(2) 0.5191(3) 0.0739(17) Uani 0.50 1 d PD A 1
Cl6 Cl 0.5196(4) 0.2493(2) 0.4934(4) 0.0769(16) Uani 0.50 1 d PD A 1
C62 C 0.5780(12) 0.2264(8) 0.6507(12) 0.072(6) Uiso 0.50 1 d PD B 2
H62A H 0.5290 0.2252 0.6701 0.108 Uiso 0.50 1 calc PR B 2
H62B H 0.5984 0.1928 0.6469 0.108 Uiso 0.50 1 calc PR B 2
H62C H 0.5633 0.2417 0.6031 0.108 Uiso 0.50 1 calc PR B 2
O3 O 0.6439(10) 0.2561(6) 0.6990(10) 0.095(6) Uani 0.50 1 d PD B 2
H3A H 0.6343 0.2578 0.7396 0.143 Uiso 0.50 1 calc PR B 2
C63 C 1.1847(12) -0.0259(7) 1.0049(7) 0.172(9) Uiso 1 1 d D . .
H63A H 1.2334 -0.0081 1.0342 0.207 Uiso 1 1 calc R . .
H63B H 1.1634 -0.0485 1.0365 0.207 Uiso 1 1 calc R . .
Cl7 Cl 1.2120(4) -0.0582(3) 0.9396(4) 0.200(3) Uani 1 1 d D . .
Cl8 Cl 1.1095(4) 0.0152(3) 0.9651(4) 0.180(3) Uani 1 1 d D . .
C64 C 1.122(2) -0.0367(8) 1.2286(7) 0.261(17) Uiso 1 1 d D . .
H64A H 1.1513 -0.0684 1.2263 0.313 Uiso 1 1 calc R . .
H64B H 1.0679 -0.0444 1.2379 0.313 Uiso 1 1 calc R . .
Cl9 Cl 1.1064(7) -0.0078(4) 1.1472(7) 0.272(5) Uiso 1 1 d D . .
Cl10 Cl 1.1799(4) -0.0025(3) 1.2991(4) 0.178(2) Uiso 1 1 d D . .
C65 C 0.901(3) 0.1596(13) 0.9974(9) 0.22(2) Uiso 0.50 1 d PD . .
H65A H 0.9274 0.1835 0.9714 0.264 Uiso 0.50 1 calc PR . .
H65B H 0.8431 0.1547 0.9683 0.264 Uiso 0.50 1 calc PR . .
Cl11 Cl 0.8953(4) 0.1860(3) 1.0758(4) 0.0908(19) Uiso 0.50 1 d PD . .
Cl12 Cl 0.9517(7) 0.1047(5) 1.0007(6) 0.149(4) Uiso 0.50 1 d PD . .
C66 C 0.715(3) 0.3497(15) 1.0653(14) 0.22(2) Uiso 0.50 1 d PD C 1
H66A H 0.6928 0.3214 1.0874 0.261 Uiso 0.50 1 calc PR C 1
H66B H 0.7694 0.3580 1.0972 0.261 Uiso 0.50 1 calc PR C 1
Cl13 Cl 0.6512(9) 0.3981(6) 1.0670(8) 0.187(5) Uiso 0.50 1 d PD C 1
Cl14 Cl 0.7321(11) 0.3293(7) 0.9870(10) 0.217(7) Uiso 0.50 1 d PD C 1
C67 C 0.711(3) 0.2686(8) 0.9291(9) 0.136(13) Uiso 0.50 1 d PD D 2
H67A H 0.6699 0.2843 0.9516 0.163 Uiso 0.50 1 calc PR D 2
H67B H 0.7664 0.2795 0.9567 0.163 Uiso 0.50 1 calc PR D 2
Cl15 Cl 0.6957(8) 0.2924(5) 0.8465(7) 0.163(4) Uiso 0.50 1 d PD D 2
Cl16 Cl 0.7054(16) 0.2069(7) 0.9415(12) 0.297(11) Uiso 0.50 1 d PD D 2
O4 O 0.9554(7) 0.1270(4) 1.5546(5) 0.106(3) Uani 1 1 d D . .
H4B H 1.0038 0.1382 1.5613 0.160 Uiso 1 1 calc R . .
C68 C 0.9529(8) 0.0892(5) 1.6105(7) 0.100(5) Uani 1 1 d D . .
H68A H 0.9967 0.0962 1.6537 0.149 Uiso 1 1 calc R . .
H68B H 0.9614 0.0563 1.5925 0.149 Uiso 1 1 calc R . .
H68C H 0.8988 0.0904 1.6220 0.149 Uiso 1 1 calc R . .
O5 O 0.5129(15) 0.4847(7) 1.0167(10) 0.089(8) Uani 0.50 1 d P . .
H5A H 0.5038 0.4819 1.0536 0.133 Uiso 0.50 1 d PR . .
H5B H 0.5165 0.5099 0.9915 0.133 Uiso 0.50 1 d PR . .

loop_
_atom_site_aniso_label
_atom_site_aniso_U_11
_atom_site_aniso_U_22
_atom_site_aniso_U_33
_atom_site_aniso_U_23
_atom_site_aniso_U_13
_atom_site_aniso_U_12
Ru1 0.0514(4) 0.0334(4) 0.0338(4) -0.0013(3) 0.0143(3) -0.0069(3)
Cl1 0.0583(15) 0.118(3) 0.0498(14) -0.0282(16) 0.0094(12) -0.0017(15)
Cl2 0.0579(13) 0.0692(17) 0.0488(13) 0.0152(12) 0.0160(11) 0.0103(12)
N1 0.057(4) 0.040(4) 0.042(4) -0.004(3) 0.019(3) -0.007(3)
N2 0.063(5) 0.039(4) 0.039(4) 0.004(3) 0.019(4) -0.010(4)
N3 0.050(4) 0.039(4) 0.044(4) -0.003(3) 0.012(3) -0.009(3)
N4 0.054(5) 0.045(5) 0.073(6) 0.005(4) 0.017(4) -0.008(4)
N5 0.059(4) 0.035(4) 0.041(4) -0.004(3) 0.018(3) -0.006(3)
N6 0.051(4) 0.042(4) 0.031(4) -0.002(3) 0.015(3) -0.007(3)
N7 0.050(4) 0.037(4) 0.040(4) -0.001(3) 0.013(3) -0.007(3)
N8 0.050(4) 0.038(4) 0.052(4) -0.002(3) 0.017(3) -0.008(3)
C1 0.059(5) 0.046(5) 0.042(5) -0.004(4) 0.013(4) -0.001(4)
C2 0.077(7) 0.073(8) 0.059(7) 0.003(6) 0.019(6) 0.023(6)
C3 0.090(8) 0.072(8) 0.067(7) 0.000(6) 0.036(6) 0.027(6)
C4 0.094(8) 0.060(7) 0.056(6) -0.010(5) 0.037(6) 0.010(6)
C5 0.075(6) 0.046(6) 0.040(5) -0.003(4) 0.031(5) -0.013(5)
C6 0.077(6) 0.045(6) 0.040(5) -0.001(4) 0.031(5) -0.008(5)
C7 0.108(9) 0.061(7) 0.040(5) 0.002(5) 0.035(6) -0.003(6)
C8 0.131(11) 0.065(8) 0.040(6) -0.008(5) 0.022(6) 0.000(7)
C9 0.109(9) 0.061(7) 0.040(6) 0.005(5) 0.022(6) 0.001(6)
C10 0.083(7) 0.042(5) 0.035(5) 0.007(4) 0.013(5) 0.005(5)
C11 0.079(7) 0.056(6) 0.043(5) 0.015(5) 0.007(5) -0.004(5)
C12 0.053(5) 0.044(6) 0.058(6) 0.005(5) 0.006(5) -0.003(4)
C13 0.054(6) 0.054(7) 0.095(9) 0.021(6) -0.004(6) -0.006(5)
C14 0.060(6) 0.055(7) 0.097(9) 0.004(7) 0.023(6) 0.002(5)
C15 0.077(9) 0.078(10) 0.158(16) 0.029(11) 0.047(10) 0.018(8)
C16 0.061(5) 0.053(6) 0.037(5) -0.009(4) 0.015(4) -0.012(5)
C17 0.080(7) 0.060(7) 0.050(6) -0.012(5) 0.015(5) -0.031(6)
C18 0.097(9) 0.059(7) 0.075(8) -0.018(6) 0.032(7) -0.040(6)
C19 0.086(7) 0.052(6) 0.054(6) -0.005(5) 0.027(5) -0.027(5)
C20 0.064(6) 0.035(5) 0.043(5) -0.004(4) 0.023(4) -0.011(4)
C21 0.053(5) 0.041(5) 0.040(5) -0.003(4) 0.022(4) -0.008(4)
C22 0.079(7) 0.045(6) 0.049(5) 0.002(5) 0.034(5) -0.010(5)
C23 0.083(7) 0.059(7) 0.039(5) 0.002(5) 0.021(5) -0.004(5)
C24 0.068(6) 0.052(6) 0.037(5) -0.006(4) 0.010(4) -0.001(5)
C25 0.060(5) 0.038(5) 0.036(5) 0.001(4) 0.016(4) -0.001(4)
C26 0.068(6) 0.042(5) 0.039(5) -0.010(4) 0.015(4) -0.009(4)
C27 0.052(5) 0.039(5) 0.044(5) 0.000(4) 0.010(4) -0.005(4)
C28 0.062(6) 0.045(6) 0.056(6) -0.002(5) 0.005(5) -0.007(5)
C29 0.056(5) 0.041(5) 0.065(6) 0.008(5) 0.022(5) -0.003(4)
C30 0.063(7) 0.058(7) 0.085(8) 0.010(6) 0.021(6) -0.020(6)
F1 0.138(8) 0.094(7) 0.230(13) -0.050(8) 0.099(9) 0.013(6)
F2 0.073(5) 0.135(7) 0.160(8) 0.030(6) 0.053(5) 0.011(5)
F3 0.141(9) 0.142(9) 0.265(15) 0.098(10) 0.117(10) 0.083(7)
F4 0.109(5) 0.080(5) 0.131(7) -0.027(5) 0.060(5) -0.053(4)
F5 0.076(5) 0.085(5) 0.171(8) 0.016(5) 0.063(5) -0.008(4)
F6 0.111(6) 0.084(5) 0.112(6) 0.032(5) 0.041(5) -0.030(4)
Ru2 0.0581(5) 0.0331(4) 0.0328(4) 0.0026(3) 0.0071(3) -0.0041(3)
Cl3 0.118(3) 0.085(2) 0.075(2) -0.0167(18) 0.0392(19) -0.0154(19)
Cl4 0.0708(16) 0.0780(19) 0.0462(13) 0.0150(13) 0.0102(12) -0.0146(13)
N9 0.054(4) 0.035(4) 0.046(4) 0.006(3) 0.002(3) -0.003(3)
N10 0.061(5) 0.035(4) 0.041(4) 0.001(3) 0.000(3) -0.003(3)
N11 0.065(5) 0.032(4) 0.042(4) 0.005(3) 0.013(4) -0.002(3)
N12 0.061(5) 0.030(4) 0.045(4) 0.006(3) 0.013(3) -0.002(3)
N13 0.063(5) 0.037(4) 0.038(4) 0.010(3) 0.011(3) -0.003(3)
N14 0.062(5) 0.042(4) 0.038(4) 0.001(4) 0.010(3) -0.009(4)
N15 0.064(5) 0.035(4) 0.046(4) 0.010(4) 0.012(4) -0.004(3)
N16 0.060(5) 0.046(5) 0.052(5) 0.009(4) 0.015(4) -0.004(4)
C31 0.065(6) 0.049(6) 0.048(6) 0.007(5) 0.010(5) -0.009(5)
C32 0.078(7) 0.063(7) 0.067(7) 0.005(6) 0.019(6) -0.020(6)
C33 0.089(8) 0.046(7) 0.097(10) 0.011(6) 0.019(7) -0.019(6)
C34 0.078(7) 0.049(6) 0.061(7) -0.006(5) 0.007(5) -0.015(5)
C35 0.065(6) 0.037(5) 0.049(5) 0.005(4) 0.000(4) -0.009(4)
C36 0.073(6) 0.041(6) 0.046(5) -0.001(4) 0.000(5) 0.001(5)
C37 0.098(8) 0.046(6) 0.049(6) -0.002(5) -0.006(6) -0.014(6)
C38 0.099(9) 0.069(8) 0.056(7) -0.025(6) -0.006(6) -0.002(7)
C39 0.082(7) 0.064(7) 0.043(5) -0.004(5) -0.004(5) -0.002(6)
C40 0.061(6) 0.052(6) 0.042(5) 0.001(4) 0.002(4) -0.006(5)
C41 0.078(7) 0.061(7) 0.037(5) 0.014(5) 0.007(5) 0.001(5)
C42 0.068(6) 0.044(5) 0.037(5) 0.007(4) 0.013(4) -0.001(4)
C43 0.071(6) 0.044(6) 0.050(5) 0.011(5) 0.022(5) -0.003(5)
C44 0.067(6) 0.047(6) 0.054(6) 0.010(5) 0.021(5) -0.003(5)
C45 0.070(7) 0.045(6) 0.080(8) 0.009(6) 0.024(6) -0.004(5)
C46 0.077(7) 0.041(5) 0.047(5) 0.004(5) 0.015(5) 0.005(5)
C47 0.083(8) 0.064(7) 0.071(7) 0.001(6) 0.026(6) 0.022(6)
C48 0.075(7) 0.069(8) 0.071(7) 0.011(6) 0.004(6) 0.027(6)
C49 0.064(6) 0.069(7) 0.061(6) 0.017(6) 0.002(5) 0.011(5)
C50 0.053(5) 0.050(6) 0.049(5) 0.016(5) 0.002(4) -0.006(4)
C51 0.074(6) 0.054(6) 0.036(5) 0.004(5) 0.013(4) -0.016(5)
C52 0.084(7) 0.063(7) 0.043(5) 0.009(5) 0.001(5) -0.005(6)
C53 0.115(10) 0.086(9) 0.037(6) -0.005(6) 0.001(6) -0.006(8)
C54 0.131(11) 0.073(9) 0.048(6) -0.024(6) 0.020(7) -0.027(8)
C55 0.078(7) 0.054(6) 0.053(6) -0.013(5) 0.014(5) -0.020(5)
C56 0.114(10) 0.049(7) 0.060(7) -0.017(5) 0.011(6) -0.006(6)
C57 0.079(7) 0.048(6) 0.055(6) -0.004(5) 0.028(5) 0.000(5)
C58 0.091(8) 0.037(6) 0.084(8) -0.003(6) 0.042(7) 0.003(5)
C59 0.060(6) 0.040(5) 0.077(7) 0.006(5) 0.030(5) 0.002(5)
C60 0.096(10) 0.069(9) 0.123(13) 0.003(9) 0.044(9) 0.014(8)
F7 0.068(4) 0.081(5) 0.102(5) 0.031(4) 0.019(4) -0.004(3)
F8 0.107(5) 0.067(5) 0.118(6) -0.025(4) 0.047(5) -0.034(4)
F9 0.092(5) 0.076(5) 0.098(5) 0.043(4) 0.021(4) -0.025(4)
F10 0.104(6) 0.101(6) 0.146(8) 0.059(6) 0.036(6) 0.041(5)
F11 0.099(6) 0.105(7) 0.186(10) -0.002(7) 0.050(6) 0.038(5)
F12 0.062(4) 0.099(6) 0.175(9) 0.022(6) 0.031(5) -0.005(4)
O1 0.078(8) 0.200(17) 0.116(11) -0.092(12) 0.033(8) -0.022(10)
O2 0.100(6) 0.092(6) 0.056(4) 0.013(4) 0.022(4) 0.035(5)
Cl5 0.089(4) 0.074(4) 0.073(3) -0.043(3) 0.046(3) -0.041(3)
Cl6 0.101(4) 0.041(3) 0.099(4) -0.008(3) 0.046(4) -0.005(3)
O3 0.080(11) 0.066(11) 0.114(14) 0.023(11) -0.024(10) 0.008(9)
Cl7 0.173(6) 0.244(8) 0.170(6) -0.087(6) 0.019(5) 0.030(5)
Cl8 0.126(4) 0.209(7) 0.186(6) -0.073(5) 0.001(4) 0.002(4)
O4 0.123(8) 0.116(8) 0.073(6) -0.004(6) 0.009(6) -0.036(7)
C68 0.075(8) 0.125(13) 0.084(9) -0.023(9) -0.006(7) 0.026(8)
O5 0.093(16) 0.10(2) 0.063(15) -0.058(12) 0.009(12) -0.072(16)

loop_
_atom_type_symbol
_atom_type_description
_atom_type_scat_dispersion_real
_atom_type_scat_dispersion_imag
_atom_type_scat_source
C C 0.0033 0.0016 'International Tables Vol C Tables 4.2.6.8 and 6.1.1.4'
H H 0.0000 0.0000 'International Tables Vol C Tables 4.2.6.8 and 6.1.1.4'
N N 0.0061 0.0033 'International Tables Vol C Tables 4.2.6.8 and 6.1.1.4'
O O 0.0106 0.0060 'International Tables Vol C Tables 4.2.6.8 and 6.1.1.4'
F F 0.0171 0.0103 'International Tables Vol C Tables 4.2.6.8 and 6.1.1.4'
Cl Cl 0.1484 0.1585 'International Tables Vol C Tables 4.2.6.8 and 6.1.1.4'
Ru Ru -1.2594 0.8363 'International Tables Vol C Tables 4.2.6.8 and 6.1.1.4'

loop_
_geom_angle_atom_site_label_1
_geom_angle_atom_site_label_2
_geom_angle_atom_site_label_3
_geom_angle
_geom_angle_site_symmetry_1
_geom_angle_site_symmetry_3
_geom_angle_publ_flag
N1 Ru1 N5 86.7(3) . . ?
N1 Ru1 N2 79.5(3) . . ?
N5 Ru1 N2 91.8(3) . . ?
N1 Ru1 N6 92.3(3) . . ?
N5 Ru1 N6 79.2(3) . . ?
N2 Ru1 N6 168.1(3) . . ?
N1 Ru1 N7 91.4(3) . . ?
N5 Ru1 N7 170.3(3) . . ?
N2 Ru1 N7 97.2(3) . . ?
N6 Ru1 N7 91.4(3) . . ?
N1 Ru1 N3 170.7(3) . . ?
N5 Ru1 N3 92.9(3) . . ?
N2 Ru1 N3 91.3(3) . . ?
N6 Ru1 N3 96.8(3) . . ?
N7 Ru1 N3 90.5(3) . . ?
C1 N1 C5 116.7(8) . . ?
C1 N1 Ru1 127.3(6) . . ?
C5 N1 Ru1 115.9(6) . . ?
C10 N2 C6 118.5(8) . . ?
C10 N2 Ru1 126.6(7) . . ?
C6 N2 Ru1 113.8(6) . . ?
C12 N3 N4 106.1(8) . . ?
C12 N3 Ru1 125.8(7) . . ?
N4 N3 Ru1 128.1(6) . . ?
C14 N4 N3 108.6(9) . . ?
C16 N5 C20 117.9(8) . . ?
C16 N5 Ru1 127.5(6) . . ?
C20 N5 Ru1 114.2(6) . . ?
C21 N6 C25 119.4(7) . . ?
C21 N6 Ru1 114.0(5) . . ?
C25 N6 Ru1 125.6(6) . . ?
C27 N7 N8 106.9(7) . . ?
C27 N7 Ru1 124.6(6) . . ?
N8 N7 Ru1 128.5(5) . . ?
C29 N8 N7 109.4(7) . . ?
N1 C1 C2 123.3(9) . . ?
C1 C2 C3 119.2(10) . . ?
C2 C3 C4 118.4(10) . . ?
C5 C4 C3 119.6(10) . . ?
C4 C5 N1 122.7(9) . . ?
C4 C5 C6 124.3(9) . . ?
N1 C5 C6 113.0(8) . . ?
C7 C6 N2 122.8(10) . . ?
C7 C6 C5 122.4(10) . . ?
N2 C6 C5 114.7(8) . . ?
C6 C7 C8 117.2(11) . . ?
C9 C8 C7 120.2(10) . . ?
C8 C9 C10 120.0(10) . . ?
N2 C10 C9 120.8(9) . . ?
N2 C10 C11 117.5(8) . . ?
C9 C10 C11 121.3(9) . . ?
C12 C11 C10 119.1(8) . . ?
N3 C12 C13 110.1(10) . . ?
N3 C12 C11 121.5(9) . . ?
C13 C12 C11 128.1(10) . . ?
C14 C13 C12 106.7(10) . . ?
C13 C14 N4 108.5(10) . . ?
C13 C14 C15 131.7(12) . . ?
N4 C14 C15 119.7(13) . . ?
F1 C15 F3 107.5(15) . . ?
F1 C15 F2 107.9(15) . . ?
F3 C15 F2 106.7(13) . . ?
F1 C15 C14 113.7(13) . . ?
F3 C15 C14 108.3(15) . . ?
F2 C15 C14 112.4(13) . . ?
N5 C16 C17 122.9(9) . . ?
C16 C17 C18 119.6(9) . . ?
C17 C18 C19 119.2(10) . . ?
C20 C19 C18 118.3(10) . . ?
N5 C20 C19 122.0(8) . . ?
N5 C20 C21 114.8(7) . . ?
C19 C20 C21 123.1(8) . . ?
N6 C21 C22 121.9(8) . . ?
N6 C21 C20 114.3(7) . . ?
C22 C21 C20 123.8(8) . . ?
C23 C22 C21 119.1(9) . . ?
C22 C23 C24 120.4(9) . . ?
C25 C24 C23 118.6(9) . . ?
N6 C25 C24 120.5(8) . . ?
N6 C25 C26 118.6(7) . . ?
C24 C25 C26 120.7(8) . . ?
C25 C26 C27 119.2(8) . . ?
N7 C27 C28 109.0(8) . . ?
N7 C27 C26 122.7(8) . . ?
C28 C27 C26 128.3(8) . . ?
C29 C28 C27 105.8(9) . . ?
C28 C29 N8 108.9(8) . . ?
C28 C29 C30 128.8(10) . . ?
N8 C29 C30 122.2(10) . . ?
F5 C30 F4 107.1(9) . . ?
F5 C30 F6 103.1(11) . . ?
F4 C30 F6 108.3(10) . . ?
F5 C30 C29 114.5(10) . . ?
F4 C30 C29 111.2(10) . . ?
F6 C30 C29 112.2(9) . . ?
N10 Ru2 N13 92.0(3) . . ?
N10 Ru2 N14 168.9(3) . . ?
N13 Ru2 N14 79.3(3) . . ?
N10 Ru2 N9 79.4(3) . . ?
N13 Ru2 N9 86.3(3) . . ?
N14 Ru2 N9 93.1(3) . . ?
N10 Ru2 N15 96.4(3) . . ?
N13 Ru2 N15 171.0(3) . . ?
N14 Ru2 N15 92.0(3) . . ?
N9 Ru2 N15 92.1(3) . . ?
N10 Ru2 N11 91.2(3) . . ?
N13 Ru2 N11 92.5(3) . . ?
N14 Ru2 N11 96.1(3) . . ?
N9 Ru2 N11 170.4(3) . . ?
N15 Ru2 N11 90.6(3) . . ?
C31 N9 C35 118.9(8) . . ?
C31 N9 Ru2 126.5(6) . . ?
C35 N9 Ru2 114.4(6) . . ?
C36 N10 C40 120.2(8) . . ?
C36 N10 Ru2 113.4(6) . . ?
C40 N10 Ru2 125.4(6) . . ?
C42 N11 N12 106.9(7) . . ?
C42 N11 Ru2 124.9(6) . . ?
N12 N11 Ru2 128.2(6) . . ?
N11 N12 C44 108.7(8) . . ?
C46 N13 C50 118.0(8) . . ?
C46 N13 Ru2 126.9(6) . . ?
C50 N13 Ru2 114.8(7) . . ?
C51 N14 C55 119.4(8) . . ?
C51 N14 Ru2 113.4(6) . . ?
C55 N14 Ru2 126.5(7) . . ?
N16 N15 C57 106.1(8) . . ?
N16 N15 Ru2 129.0(6) . . ?
C57 N15 Ru2 124.9(7) . . ?
N15 N16 C59 109.8(8) . . ?
N9 C31 C32 121.9(10) . . ?
C33 C32 C31 118.8(11) . . ?
C34 C33 C32 118.9(10) . . ?
C33 C34 C35 119.9(10) . . ?
N9 C35 C34 121.5(9) . . ?
N9 C35 C36 114.6(8) . . ?
C34 C35 C36 123.8(9) . . ?
N10 C36 C37 119.7(9) . . ?
N10 C36 C35 115.0(8) . . ?
C37 C36 C35 125.3(9) . . ?
C38 C37 C36 119.7(10) . . ?
C37 C38 C39 120.4(10) . . ?
C38 C39 C40 119.5(11) . . ?
N10 C40 C39 119.9(9) . . ?
N10 C40 C41 118.8(9) . . ?
C39 C40 C41 121.0(9) . . ?
C40 C41 C42 118.1(8) . . ?
N11 C42 C43 110.2(9) . . ?
N11 C42 C41 121.9(8) . . ?
C43 C42 C41 127.9(8) . . ?
C44 C43 C42 104.6(8) . . ?
C43 C44 N12 109.6(9) . . ?
C43 C44 C45 128.5(9) . . ?
N12 C44 C45 121.6(9) . . ?
F9 C45 F8 108.5(9) . . ?
F9 C45 F7 107.7(9) . . ?
F8 C45 F7 106.9(10) . . ?
F9 C45 C44 111.0(10) . . ?
F8 C45 C44 111.6(9) . . ?
F7 C45 C44 111.0(9) . . ?
N13 C46 C47 121.9(10) . . ?
C48 C47 C46 120.0(11) . . ?
C47 C48 C49 119.1(10) . . ?
C48 C49 C50 119.4(10) . . ?
N13 C50 C49 121.5(10) . . ?
N13 C50 C51 113.8(8) . . ?
C49 C50 C51 124.7(9) . . ?
N14 C51 C52 122.1(10) . . ?
N14 C51 C50 115.9(8) . . ?
C52 C51 C50 121.9(10) . . ?
C53 C52 C51 118.4(11) . . ?
C52 C53 C54 118.8(10) . . ?
C53 C54 C55 120.3(11) . . ?
N14 C55 C54 120.7(11) . . ?
N14 C55 C56 118.6(9) . . ?
C54 C55 C56 120.5(10) . . ?
C55 C56 C57 119.0(9) . . ?
N15 C57 C58 109.4(10) . . ?
N15 C57 C56 121.6(9) . . ?
C58 C57 C56 128.5(10) . . ?
C59 C58 C57 107.2(10) . . ?
C58 C59 N16 107.6(9) . . ?
C58 C59 C60 132.0(11) . . ?
N16 C59 C60 120.4(11) . . ?
F12 C60 F11 109.9(12) . . ?
F12 C60 F10 106.0(14) . . ?
F11 C60 F10 104.6(12) . . ?
F12 C60 C59 115.6(12) . . ?
F11 C60 C59 108.4(13) . . ?
F10 C60 C59 111.9(11) . . ?
Cl6 C61 Cl5 114.4(8) . . ?
Cl7 C63 Cl8 107.8(8) . . ?
Cl9 C64 Cl10 113.9(11) . . ?
Cl11 C65 Cl12 118.0(12) . . ?
Cl13 C66 Cl14 121.0(18) . . ?
Cl15 C67 Cl16 120.8(10) . . ?

loop_
_geom_bond_atom_site_label_1
_geom_bond_atom_site_label_2
_geom_bond_distance
_geom_bond_site_symmetry_2
_geom_bond_publ_flag
Ru1 N1 2.034(8) . ?
Ru1 N5 2.046(7) . ?
Ru1 N2 2.049(7) . ?
Ru1 N6 2.059(7) . ?
Ru1 N7 2.061(7) . ?
Ru1 N3 2.061(8) . ?
N1 C1 1.361(11) . ?
N1 C5 1.374(11) . ?
N2 C10 1.338(12) . ?
N2 C6 1.366(12) . ?
N3 C12 1.329(12) . ?
N3 N4 1.368(11) . ?
N4 C14 1.361(14) . ?
N5 C16 1.353(11) . ?
N5 C20 1.358(11) . ?
N6 C21 1.350(11) . ?
N6 C25 1.353(11) . ?
N7 C27 1.326(11) . ?
N7 N8 1.367(10) . ?
N8 C29 1.356(12) . ?
C1 C2 1.365(14) . ?
C2 C3 1.390(15) . ?
C3 C4 1.396(16) . ?
C4 C5 1.360(14) . ?
C5 C6 1.495(14) . ?
C6 C7 1.356(13) . ?
C7 C8 1.421(16) . ?
C8 C9 1.323(16) . ?
C9 C10 1.400(14) . ?
C10 C11 1.529(14) . ?
C11 C12 1.476(15) . ?
C12 C13 1.379(15) . ?
C13 C14 1.328(17) . ?
C14 C15 1.498(19) . ?
C15 F1 1.32(2) . ?
C15 F3 1.326(18) . ?
C15 F2 1.343(16) . ?
C16 C17 1.355(13) . ?
C17 C18 1.369(16) . ?
C18 C19 1.401(15) . ?
C19 C20 1.382(13) . ?
C20 C21 1.490(12) . ?
C21 C22 1.376(12) . ?
C22 C23 1.352(14) . ?
C23 C24 1.393(14) . ?
C24 C25 1.391(12) . ?
C25 C26 1.490(13) . ?
C26 C27 1.493(13) . ?
C27 C28 1.428(13) . ?
C28 C29 1.333(14) . ?
C29 C30 1.457(14) . ?
C30 F5 1.327(14) . ?
C30 F4 1.329(13) . ?
C30 F6 1.336(14) . ?
Ru2 N10 2.045(7) . ?
Ru2 N13 2.050(8) . ?
Ru2 N14 2.053(7) . ?
Ru2 N9 2.064(7) . ?
Ru2 N15 2.065(8) . ?
Ru2 N11 2.075(7) . ?
N9 C31 1.326(12) . ?
N9 C35 1.345(12) . ?
N10 C36 1.355(12) . ?
N10 C40 1.359(12) . ?
N11 C42 1.334(11) . ?
N11 N12 1.345(10) . ?
N12 C44 1.356(12) . ?
N13 C46 1.342(12) . ?
N13 C50 1.348(11) . ?
N14 C51 1.342(13) . ?
N14 C55 1.348(13) . ?
N15 N16 1.336(11) . ?
N15 C57 1.338(13) . ?
N16 C59 1.365(13) . ?
C31 C32 1.392(14) . ?
C32 C33 1.388(16) . ?
C33 C34 1.351(16) . ?
C34 C35 1.386(14) . ?
C35 C36 1.485(14) . ?
C36 C37 1.413(14) . ?
C37 C38 1.349(17) . ?
C38 C39 1.368(16) . ?
C39 C40 1.403(14) . ?
C40 C41 1.482(14) . ?
C41 C42 1.505(14) . ?
C42 C43 1.394(13) . ?
C43 C44 1.343(14) . ?
C44 C45 1.504(15) . ?
C45 F9 1.307(12) . ?
C45 F8 1.329(13) . ?
C45 F7 1.342(13) . ?
C46 C47 1.376(14) . ?
C47 C48 1.356(16) . ?
C48 C49 1.361(16) . ?
C49 C50 1.392(14) . ?
C50 C51 1.487(14) . ?
C51 C52 1.421(13) . ?
C52 C53 1.376(17) . ?
C53 C54 1.392(19) . ?
C54 C55 1.397(16) . ?
C55 C56 1.505(16) . ?
C56 C57 1.517(16) . ?
C57 C58 1.377(15) . ?
C58 C59 1.317(16) . ?
C59 C60 1.504(18) . ?
C60 F12 1.282(16) . ?
C60 F11 1.329(16) . ?
C60 F10 1.355(18) . ?
C61 Cl6 1.684(10) . ?
C61 Cl5 1.692(10) . ?
C62 O3 1.487(10) . ?
C63 Cl7 1.687(10) . ?
C63 Cl8 1.709(10) . ?
C64 Cl9 1.715(10) . ?
C64 Cl10 1.725(10) . ?
C65 Cl11 1.696(10) . ?
C65 Cl12 1.707(10) . ?
C66 Cl13 1.690(10) . ?
C66 Cl14 1.699(10) . ?
C67 Cl15 1.679(10) . ?
C67 Cl16 1.693(10) . ?
O4 C68 1.495(9) . ?
O5 O5 1.07(4) 3_667 ?
